data_9015373
loop_
_publ_author_name
'Tordjman, I.'
'Tranqui, D.'
'Durif, A.'
'Averbuch, M.'

_publ_section_title
;
 Structure cristalline du metaphosphate de nickel-ammonium rhomboedrique
 Ni N H4 (P O3)3. Donnees cristallographique sur les
 metaphosphates rhomboedriques du type M^II^ N H4 (P O3)3 (M^II^ = Ni,Co,Mg)
 _cod_database_code 1007049
;
_journal_name_full 'Bulletin de la Societe Francaise de Mineralogie et de Cristallographie'
_journal_page_first 242
_journal_page_last 246
_journal_volume 91
_journal_year 1968
_chemical_formula_sum 'N Ni O9 P3'
_space_group_IT_number 155
_symmetry_space_group_name_Hall 'R 3 2"'
_symmetry_space_group_name_H-M 'R 3 2 :H'
_cell_angle_alpha 90
_cell_angle_beta 90
_cell_angle_gamma 120
_cell_length_a 10.13
_cell_length_b 10.13
_cell_length_c 7.098
_cell_formula_units_Z 3
_cell_volume 630.791
_database_code_amcsd 0012128
_exptl_crystal_density_diffrn 2.445
_cod_duplicate_entry 1007049
_cod_original_sg_symbol_H-M 'R 3 2'
_cod_original_formula_sum 'Ni N P3 O9'
_cod_database_code 9015373
_amcsd_formula_title 'H4 N Ni O9 P3'

loop_
_space_group_symop_operation_xyz
x,y,z
2/3+x,1/3+y,1/3+z
1/3+x,2/3+y,2/3+z
-x,-x+y,-z
2/3-x,1/3-x+y,1/3-z
1/3-x,2/3-x+y,2/3-z
y,x,-z
2/3+y,1/3+x,1/3-z
1/3+y,2/3+x,2/3-z
x-y,-y,-z
2/3+x-y,1/3-y,1/3-z
1/3+x-y,2/3-y,2/3-z
-y,x-y,z
2/3-y,1/3+x-y,1/3+z
1/3-y,2/3+x-y,2/3+z
-x+y,-x,z
2/3-x+y,1/3-x,1/3+z
1/3-x+y,2/3-x,2/3+z

loop_
_atom_site_label
_atom_site_fract_x
_atom_site_fract_y
_atom_site_fract_z
Ni1 0.00000 0.00000 0.00000
N1 0.00000 0.00000 0.50000
P1 0.43000 0.00000 0.50000
O1 0.18900 0.09400 0.17300
O2 0.35500 0.00000 0.00000

loop_
_cod_related_entry_id
_cod_related_entry_database
_cod_related_entry_code
1 AMCSD 0012128
